data_7711214
loop_
_publ_author_name
'B\"ugel, Patrick'
'Krummenacher, Ivo'
'Weigend, Florian'
'Eichh\"ofer, Andreas'

_publ_section_title
;
 Experimental and theoretical evidence for low-lying excited states in
 [Cr6E8(PEt3)6] (E = S, Se, Te) cluster molecules
;
_journal_name_full 'Dalton Transactions'
_journal_paper_doi 10.1039/D2DT01690G
_journal_year 2022
_chemical_formula_moiety '2(C18 H45 Cr3 P3 S4)'
_chemical_formula_sum 'C36 H90 Cr6 P6 S8'
_chemical_formula_weight 1277.37
_chemical_properties_physical Air-sensitive,Moisture-sensitive,Heat-sensitive
_space_group_crystal_system triclinic
_space_group_IT_number 2
_space_group_name_Hall '-P 1'
_space_group_name_H-M_alt 'P -1'
_atom_sites_solution_hydrogens geom
_atom_sites_solution_primary iterative
_audit_creation_date 2021-08-17
_audit_creation_method
;
Olex2 1.3
(compiled 2020.11.12 svn.r5f609507 for OlexSys, GUI svn.r6272)
;
_audit_update_record
;
2022-05-12 deposited with the CCDC.	2022-08-23 downloaded from the CCDC.
;
_cell_angle_alpha 88.924(3)
_cell_angle_beta 87.547(3)
_cell_angle_gamma 72.177(3)
_cell_formula_units_Z 2
_cell_length_a 11.7892(4)
_cell_length_b 12.6230(5)
_cell_length_c 20.2222(7)
_cell_measurement_reflns_used 48794
_cell_measurement_temperature 180.0
_cell_measurement_theta_max 35.25
_cell_measurement_theta_min 1.97
_cell_volume 2862.26(19)
_computing_molecular_graphics 'Olex2 1.3 (Dolomanov et al., 2009)'
_computing_publication_material 'Olex2 1.3 (Dolomanov et al., 2009)'
_computing_structure_refinement 'SHELXL 2014/3 (Sheldrick, 2015)'
_computing_structure_solution 'olex2.solve 1.3 (Bourhis et al., 2015)'
_diffrn_ambient_temperature 180.0
_diffrn_detector Pilatus300K
_diffrn_detector_area_resol_mean 5.81
_diffrn_detector_type 'DECTRIS PILATUS 300K'
_diffrn_measured_fraction_theta_full 0.998
_diffrn_measured_fraction_theta_max 0.915
_diffrn_measurement_device 'Eulerian 4-circle diffractometer'
_diffrn_measurement_device_type 'STOE STADIVARI Mo'
_diffrn_measurement_method 'rotation method'
_diffrn_radiation_collimation '0.6 mm diameter'
_diffrn_radiation_monochromator 'multilayer optics'
_diffrn_radiation_polarisn_norm 0
_diffrn_radiation_probe x-ray
_diffrn_radiation_type MoK\a
_diffrn_radiation_wavelength 0.71073
_diffrn_reflns_av_R_equivalents 0.0693
_diffrn_reflns_av_unetI/netI 0.0632
_diffrn_reflns_Laue_measured_fraction_full 0.998
_diffrn_reflns_Laue_measured_fraction_max 0.915
_diffrn_reflns_limit_h_max 18
_diffrn_reflns_limit_h_min -18
_diffrn_reflns_limit_k_max 20
_diffrn_reflns_limit_k_min -20
_diffrn_reflns_limit_l_max 27
_diffrn_reflns_limit_l_min -32
_diffrn_reflns_number 65054
_diffrn_reflns_point_group_measured_fraction_full 0.998
_diffrn_reflns_point_group_measured_fraction_max 0.915
_diffrn_reflns_theta_full 25.242
_diffrn_reflns_theta_max 35.344
_diffrn_reflns_theta_min 1.977
_diffrn_source 'Mo GeniX 3D HF'
_diffrn_source_current 1.000
_diffrn_source_power 0.050
_diffrn_source_target Mo
_diffrn_source_type 'microfocus sealed X-ray tube'
_diffrn_source_voltage 50
_exptl_absorpt_coefficient_mu 1.584
_exptl_absorpt_correction_T_max 0.95
_exptl_absorpt_correction_T_min 0.72
_exptl_absorpt_correction_type integration
_exptl_absorpt_process_details
;
Koziskova, J.; Hahn, F.; Richter, J.; Kozisek, J. Comparison of different
absorption corrections on the model structure of tetrakis(\m~2~-acetato)-
diaqua-di-copper(II), Acta Chim. Slov., 2016, 9(2), 136-140.
;
_exptl_crystal_colour black
_exptl_crystal_colour_primary black
_exptl_crystal_density_diffrn 1.482
_exptl_crystal_density_method 'not measured'
_exptl_crystal_description block
_exptl_crystal_F_000 1336
_exptl_crystal_preparation 'Magnetic properties'
_exptl_crystal_size_max 0.25
_exptl_crystal_size_mid 0.21
_exptl_crystal_size_min 0.18
_refine_diff_density_max 0.731
_refine_diff_density_min -0.892
_refine_diff_density_rms 0.132
_refine_ls_extinction_method none
_refine_ls_goodness_of_fit_ref 0.950
_refine_ls_hydrogen_treatment constr
_refine_ls_matrix_type full
_refine_ls_number_parameters 523
_refine_ls_number_reflns 23669
_refine_ls_number_restraints 0
_refine_ls_restrained_S_all 0.950
_refine_ls_R_factor_all 0.0539
_refine_ls_R_factor_gt 0.0327
_refine_ls_shift/su_max 0.003
_refine_ls_shift/su_mean 0.000
_refine_ls_structure_factor_coef Fsqd
_refine_ls_weighting_details 'w=1/[\s^2^(Fo^2^)+(0.0301P)^2^] where P=(Fo^2^+2Fc^2^)/3'
_refine_ls_weighting_scheme calc
_refine_ls_wR_factor_gt 0.0700
_refine_ls_wR_factor_ref 0.0744
_reflns_Friedel_coverage 0.000
_reflns_number_gt 17188
_reflns_number_total 23669
_reflns_threshold_expression 'I > 2\s(I)'
_cod_data_source_file d2dt01690g2.cif
_cod_data_source_block p-1
_cod_database_code 7711214
_shelxl_version_number 2014-3
_shelx_space_group_comment
;
The symmetry employed for this shelxl refinement is uniquely defined
by the following loop, which should always be used as a source of
symmetry information in preference to the above space-group names.
They are only intended as comments.
;
_shelx_estimated_absorpt_t_max 0.764
_shelx_estimated_absorpt_t_min 0.693
_olex2_refinement_description
;
1. Fixed Uiso
 At 1.2 times of:
  All C(H,H) groups
 At 1.5 times of:
  All C(H,H,H) groups
2.a Secondary CH2 refined with riding coordinates:
 C1(H1A,H1B), C3(H3A,H3B), C5(H5A,H5B), C7(H7A,H7B), C9(H9A,H9B), C11(H11A,
 H11B), C13(H13A,H13B), C15(H15A,H15B), C17(H17A,H17B), C19(H19A,H19B),
 C21(H21A,H21B), C24(H24A,H24B), C25(H25A,H25B), C27(H27A,H27B), C29(H29A,H29B),
  C31(H31A,H31B), C33(H33A,H33B), C35(H35A,H35B)
2.b Idealised Me refined as rotating group:
 C2(H2A,H2B,H2C), C4(H4A,H4B,H4C), C6(H6A,H6B,H6C), C8(H8A,H8B,H8C), C10(H10A,
 H10B,H10C), C12(H12A,H12B,H12C), C14(H14A,H14B,H14C), C16(H16A,H16B,H16C),
 C18(H18A,H18B,H18C), C20(H20A,H20B,H20C), C22(H22A,H22B,H22C), C23(H23A,H23B,
 H23C), C26(H26A,H26B,H26C), C28(H28A,H28B,H28C), C30(H30A,H30B,H30C), C32(H32A,
 H32B,H32C), C34(H34A,H34B,H34C), C36(H36A,H36B,H36C)
;
_olex2_submission_special_instructions 'No special instructions were received'

loop_
_space_group_symop_operation_xyz
'x, y, z'
'-x, -y, -z'

loop_
_atom_site_label
_atom_site_type_symbol
_atom_site_fract_x
_atom_site_fract_y
_atom_site_fract_z
_atom_site_U_iso_or_equiv
_atom_site_adp_type
_atom_site_occupancy
_atom_site_site_symmetry_order
_atom_site_calc_flag
_atom_site_refinement_flags_posn
_atom_site_refinement_flags_adp
_atom_site_refinement_flags_occupancy
_atom_site_disorder_assembly
_atom_site_disorder_group
Cr1 Cr 0.60942(2) 0.43119(2) 0.93451(2) 0.01762(4) Uani 1 1 d . . . . .
Cr2 Cr 0.41880(2) 0.39966(2) 0.98882(2) 0.01718(4) Uani 1 1 d . . . . .
Cr3 Cr 0.58970(2) 0.40962(2) 1.06106(2) 0.01711(4) Uani 1 1 d . . . . .
S1 S 0.44416(3) 0.42976(3) 0.87537(2) 0.01919(7) Uani 1 1 d . . . . .
S2 S 0.41066(3) 0.38781(3) 1.10384(2) 0.02025(7) Uani 1 1 d . . . . .
S3 S 0.75262(3) 0.44580(3) 1.00680(2) 0.01961(7) Uani 1 1 d . . . . .
S4 S 0.60658(3) 0.26500(3) 0.98690(2) 0.01961(7) Uani 1 1 d . . . . .
P1 P 0.74894(3) 0.34461(4) 0.84546(2) 0.02392(8) Uani 1 1 d . . . . .
P2 P 0.30789(3) 0.26911(3) 0.97693(2) 0.02239(8) Uani 1 1 d . . . . .
P3 P 0.71599(4) 0.29273(3) 1.14165(2) 0.02238(8) Uani 1 1 d . . . . .
C1 C 0.71122(15) 0.23476(15) 0.80170(8) 0.0329(4) Uani 1 1 d . . . . .
H1A H 0.7087 0.1758 0.8342 0.040 Uiso 1 1 calc R U . . .
H1B H 0.6298 0.2666 0.7852 0.040 Uiso 1 1 calc R U . . .
C2 C 0.7941(2) 0.1802(2) 0.74351(10) 0.0521(6) Uani 1 1 d . . . . .
H2A H 0.8064 0.2380 0.7136 0.078 Uiso 1 1 calc R U . . .
H2B H 0.7582 0.1326 0.7196 0.078 Uiso 1 1 calc R U . . .
H2C H 0.8710 0.1351 0.7601 0.078 Uiso 1 1 calc R U . . .
C3 C 0.76707(15) 0.43997(16) 0.77883(8) 0.0347(4) Uani 1 1 d . . . . .
H3A H 0.7878 0.5025 0.7985 0.042 Uiso 1 1 calc R U . . .
H3B H 0.8344 0.3999 0.7488 0.042 Uiso 1 1 calc R U . . .
C4 C 0.65592(18) 0.48686(18) 0.73842(8) 0.0424(5) Uani 1 1 d . . . . .
H4A H 0.6649 0.5484 0.7106 0.064 Uiso 1 1 calc R U . . .
H4B H 0.5858 0.5140 0.7684 0.064 Uiso 1 1 calc R U . . .
H4C H 0.6458 0.4282 0.7103 0.064 Uiso 1 1 calc R U . . .
C5 C 0.90444(15) 0.28003(16) 0.86658(9) 0.0365(4) Uani 1 1 d . . . . .
H5A H 0.9529 0.2547 0.8254 0.044 Uiso 1 1 calc R U . . .
H5B H 0.9341 0.3367 0.8869 0.044 Uiso 1 1 calc R U . . .
C6 C 0.92249(18) 0.18097(17) 0.91418(10) 0.0465(5) Uani 1 1 d . . . . .
H6A H 0.8949 0.1237 0.8941 0.070 Uiso 1 1 calc R U . . .
H6B H 0.8768 0.2057 0.9557 0.070 Uiso 1 1 calc R U . . .
H6C H 1.0073 0.1501 0.9233 0.070 Uiso 1 1 calc R U . . .
C7 C 0.31789(16) 0.20783(14) 0.89481(8) 0.0319(4) Uani 1 1 d . . . . .
H7A H 0.2643 0.1609 0.8945 0.038 Uiso 1 1 calc R U . . .
H7B H 0.2895 0.2683 0.8620 0.038 Uiso 1 1 calc R U . . .
C8 C 0.44330(17) 0.13764(15) 0.87402(8) 0.0381(4) Uani 1 1 d . . . . .
H8A H 0.4442 0.1127 0.8284 0.057 Uiso 1 1 calc R U . . .
H8B H 0.4687 0.0728 0.9034 0.057 Uiso 1 1 calc R U . . .
H8C H 0.4979 0.1822 0.8769 0.057 Uiso 1 1 calc R U . . .
C9 C 0.14575(15) 0.32583(15) 0.98947(9) 0.0361(4) Uani 1 1 d . . . . .
H9A H 0.1163 0.3895 0.9588 0.043 Uiso 1 1 calc R U . . .
H9B H 0.1093 0.2681 0.9776 0.043 Uiso 1 1 calc R U . . .
C10 C 0.10382(17) 0.36460(18) 1.05957(10) 0.0474(5) Uani 1 1 d . . . . .
H10A H 0.0171 0.3989 1.0613 0.071 Uiso 1 1 calc R U . . .
H10B H 0.1423 0.4192 1.0727 0.071 Uiso 1 1 calc R U . . .
H10C H 0.1250 0.3007 1.0899 0.071 Uiso 1 1 calc R U . . .
C11 C 0.34884(15) 0.14789(13) 1.03270(8) 0.0292(3) Uani 1 1 d . . . . .
H11A H 0.4344 0.1077 1.0241 0.035 Uiso 1 1 calc R U . . .
H11B H 0.3398 0.1756 1.0787 0.035 Uiso 1 1 calc R U . . .
C12 C 0.28033(19) 0.06466(16) 1.02865(10) 0.0433(4) Uani 1 1 d . . . . .
H12A H 0.2907 0.0336 0.9839 0.065 Uiso 1 1 calc R U . . .
H12B H 0.1955 0.1019 1.0386 0.065 Uiso 1 1 calc R U . . .
H12C H 0.3105 0.0046 1.0608 0.065 Uiso 1 1 calc R U . . .
C13 C 0.85252(15) 0.19828(14) 1.10372(8) 0.0315(3) Uani 1 1 d . . . . .
H13A H 0.8289 0.1535 1.0703 0.038 Uiso 1 1 calc R U . . .
H13B H 0.8955 0.2442 1.0796 0.038 Uiso 1 1 calc R U . . .
C14 C 0.9400(2) 0.11842(19) 1.14831(10) 0.0538(6) Uani 1 1 d . . . . .
H14A H 1.0096 0.0750 1.1217 0.081 Uiso 1 1 calc R U . . .
H14B H 0.9014 0.0681 1.1704 0.081 Uiso 1 1 calc R U . . .
H14C H 0.9657 0.1607 1.1817 0.081 Uiso 1 1 calc R U . . .
C15 C 0.65209(17) 0.20283(15) 1.19299(8) 0.0355(4) Uani 1 1 d . . . . .
H15A H 0.7093 0.1665 1.2271 0.043 Uiso 1 1 calc R U . . .
H15B H 0.5786 0.2495 1.2161 0.043 Uiso 1 1 calc R U . . .
C16 C 0.6221(2) 0.11356(18) 1.15442(11) 0.0506(5) Uani 1 1 d . . . . .
H16A H 0.5676 0.1485 1.1195 0.076 Uiso 1 1 calc R U . . .
H16B H 0.5840 0.0716 1.1844 0.076 Uiso 1 1 calc R U . . .
H16C H 0.6955 0.0629 1.1345 0.076 Uiso 1 1 calc R U . . .
C17 C 0.76701(15) 0.36416(14) 1.20695(7) 0.0291(3) Uani 1 1 d . . . . .
H17A H 0.6962 0.4150 1.2303 0.035 Uiso 1 1 calc R U . . .
H17B H 0.8094 0.3079 1.2395 0.035 Uiso 1 1 calc R U . . .
C18 C 0.84916(17) 0.43114(17) 1.18319(9) 0.0410(4) Uani 1 1 d . . . . .
H18A H 0.8093 0.4857 1.1499 0.062 Uiso 1 1 calc R U . . .
H18B H 0.9231 0.3808 1.1637 0.062 Uiso 1 1 calc R U . . .
H18C H 0.8678 0.4700 1.2208 0.062 Uiso 1 1 calc R U . . .
Cr4 Cr 0.58759(2) 0.91567(2) 0.43285(2) 0.01491(4) Uani 1 1 d . . . . .
Cr5 Cr 0.41332(2) 0.90327(2) 0.51054(2) 0.01482(4) Uani 1 1 d . . . . .
Cr6 Cr 0.60670(2) 0.91842(2) 0.55923(2) 0.01506(4) Uani 1 1 d . . . . .
S5 S 0.40445(3) 0.90927(3) 0.39514(2) 0.01769(6) Uani 1 1 d . . . . .
S6 S 0.43912(3) 0.91628(3) 0.62415(2) 0.01748(6) Uani 1 1 d . . . . .
S7 S 0.75331(3) 0.93813(3) 0.48326(2) 0.01691(6) Uani 1 1 d . . . . .
S8 S 0.59601(3) 0.76298(3) 0.50165(2) 0.01681(6) Uani 1 1 d . . . . .
P4 P 0.71358(3) 0.80465(3) 0.34646(2) 0.02059(7) Uani 1 1 d . . . . .
P5 P 0.30303(3) 0.77114(3) 0.52543(2) 0.01957(7) Uani 1 1 d . . . . .
P6 P 0.74853(3) 0.81255(3) 0.63744(2) 0.01977(7) Uani 1 1 d . . . . .
C19 C 0.84548(14) 0.69946(14) 0.37735(7) 0.0281(3) Uani 1 1 d . . . . .
H19A H 0.8885 0.7377 0.4047 0.034 Uiso 1 1 calc R U . . .
H19B H 0.8179 0.6482 0.4069 0.034 Uiso 1 1 calc R U . . .
C20 C 0.93425(19) 0.62968(19) 0.32618(10) 0.0531(6) Uani 1 1 d . . . . .
H20A H 0.8949 0.5872 0.3003 0.080 Uiso 1 1 calc R U . . .
H20B H 1.0013 0.5782 0.3487 0.080 Uiso 1 1 calc R U . . .
H20C H 0.9637 0.6787 0.2966 0.080 Uiso 1 1 calc R U . . .
C21 C 0.77482(15) 0.88105(14) 0.28380(7) 0.0298(3) Uani 1 1 d . . . . .
H21A H 0.8182 0.8284 0.2489 0.036 Uiso 1 1 calc R U . . .
H21B H 0.7079 0.9374 0.2629 0.036 Uiso 1 1 calc R U . . .
C22 C 0.85907(15) 0.93950(16) 0.31038(9) 0.0365(4) Uani 1 1 d . . . . .
H22A H 0.8847 0.9813 0.2745 0.055 Uiso 1 1 calc R U . . .
H22B H 0.9290 0.8840 0.3281 0.055 Uiso 1 1 calc R U . . .
H22C H 0.8177 0.9908 0.3457 0.055 Uiso 1 1 calc R U . . .
C23 C 0.60833(19) 0.63407(17) 0.32945(9) 0.0426(5) Uani 1 1 d . . . . .
H23A H 0.5647 0.6021 0.2994 0.064 Uiso 1 1 calc R U . . .
H23B H 0.5569 0.6648 0.3683 0.064 Uiso 1 1 calc R U . . .
H23C H 0.6795 0.5760 0.3436 0.064 Uiso 1 1 calc R U . . .
C24 C 0.64522(16) 0.72603(15) 0.29397(8) 0.0322(4) Uani 1 1 d . . . . .
H24A H 0.5739 0.7785 0.2743 0.039 Uiso 1 1 calc R U . . .
H24B H 0.7024 0.6928 0.2572 0.039 Uiso 1 1 calc R U . . .
C25 C 0.14110(13) 0.82558(14) 0.51781(8) 0.0272(3) Uani 1 1 d . . . . .
H25A H 0.1055 0.7666 0.5314 0.033 Uiso 1 1 calc R U . . .
H25B H 0.1092 0.8883 0.5489 0.033 Uiso 1 1 calc R U . . .
C26 C 0.10163(15) 0.86559(17) 0.44845(9) 0.0381(4) Uani 1 1 d . . . . .
H26A H 0.1247 0.8023 0.4181 0.057 Uiso 1 1 calc R U . . .
H26B H 0.1400 0.9210 0.4334 0.057 Uiso 1 1 calc R U . . .
H26C H 0.0148 0.8992 0.4493 0.057 Uiso 1 1 calc R U . . .
C27 C 0.34798(15) 0.65339(14) 0.46816(8) 0.0301(3) Uani 1 1 d . . . . .
H27A H 0.3400 0.6835 0.4224 0.036 Uiso 1 1 calc R U . . .
H27B H 0.4336 0.6139 0.4739 0.036 Uiso 1 1 calc R U . . .
C28 C 0.28014(19) 0.56839(16) 0.47474(11) 0.0471(5) Uani 1 1 d . . . . .
H28A H 0.3142 0.5082 0.4430 0.071 Uiso 1 1 calc R U . . .
H28B H 0.1960 0.6046 0.4657 0.071 Uiso 1 1 calc R U . . .
H28C H 0.2865 0.5377 0.5198 0.071 Uiso 1 1 calc R U . . .
C29 C 0.31093(14) 0.70478(14) 0.60752(8) 0.0279(3) Uani 1 1 d . . . . .
H29A H 0.2814 0.7635 0.6414 0.034 Uiso 1 1 calc R U . . .
H29B H 0.2570 0.6581 0.6095 0.034 Uiso 1 1 calc R U . . .
C30 C 0.43554(16) 0.63265(15) 0.62496(9) 0.0355(4) Uani 1 1 d . . . . .
H30A H 0.4617 0.5687 0.5952 0.053 Uiso 1 1 calc R U . . .
H30B H 0.4340 0.6063 0.6708 0.053 Uiso 1 1 calc R U . . .
H30C H 0.4911 0.6766 0.6201 0.053 Uiso 1 1 calc R U . . .
C31 C 0.81401(14) 0.66326(13) 0.62097(7) 0.0271(3) Uani 1 1 d . . . . .
H31A H 0.8600 0.6275 0.6596 0.033 Uiso 1 1 calc R U . . .
H31B H 0.7487 0.6302 0.6164 0.033 Uiso 1 1 calc R U . . .
C32 C 0.89575(15) 0.63676(15) 0.55901(8) 0.0337(4) Uani 1 1 d . . . . .
H32A H 0.8543 0.6791 0.5214 0.050 Uiso 1 1 calc R U . . .
H32B H 0.9174 0.5570 0.5498 0.050 Uiso 1 1 calc R U . . .
H32C H 0.9681 0.6572 0.5661 0.050 Uiso 1 1 calc R U . . .
C33 C 0.69503(15) 0.80802(15) 0.72390(7) 0.0311(4) Uani 1 1 d . . . . .
H33A H 0.6238 0.7820 0.7248 0.037 Uiso 1 1 calc R U . . .
H33B H 0.7576 0.7527 0.7484 0.037 Uiso 1 1 calc R U . . .
C34 C 0.6631(2) 0.91865(18) 0.75954(9) 0.0480(5) Uani 1 1 d . . . . .
H34A H 0.6016 0.9743 0.7355 0.072 Uiso 1 1 calc R U . . .
H34B H 0.7342 0.9430 0.7616 0.072 Uiso 1 1 calc R U . . .
H34C H 0.6328 0.9101 0.8046 0.072 Uiso 1 1 calc R U . . .
C35 C 0.87815(13) 0.86199(14) 0.64320(7) 0.0264(3) Uani 1 1 d . . . . .
H35A H 0.9129 0.8642 0.5979 0.032 Uiso 1 1 calc R U . . .
H35B H 0.8499 0.9394 0.6596 0.032 Uiso 1 1 calc R U . . .
C36 C 0.97764(16) 0.79516(18) 0.68717(9) 0.0422(5) Uani 1 1 d . . . . .
H36A H 1.0124 0.7201 0.6692 0.063 Uiso 1 1 calc R U . . .
H36B H 0.9449 0.7904 0.7321 0.063 Uiso 1 1 calc R U . . .
H36C H 1.0395 0.8321 0.6884 0.063 Uiso 1 1 calc R U . . .

loop_
_atom_site_aniso_label
_atom_site_aniso_U_11
_atom_site_aniso_U_22
_atom_site_aniso_U_33
_atom_site_aniso_U_23
_atom_site_aniso_U_13
_atom_site_aniso_U_12
Cr1 0.02010(10) 0.01687(11) 0.01636(9) 0.00011(8) -0.00091(8) -0.00631(9)
Cr2 0.01910(10) 0.01623(11) 0.01561(9) -0.00013(8) -0.00002(7) -0.00460(8)
Cr3 0.01986(10) 0.01595(11) 0.01592(9) -0.00099(8) 0.00025(8) -0.00614(8)
S1 0.02294(16) 0.01828(16) 0.01639(14) -0.00159(12) -0.00065(12) -0.00631(13)
S2 0.02425(16) 0.01991(17) 0.01743(14) 0.00069(12) 0.00112(12) -0.00830(14)
S3 0.01906(15) 0.01905(17) 0.02049(15) -0.00069(12) -0.00025(12) -0.00551(13)
S4 0.02291(16) 0.01521(16) 0.01988(15) -0.00106(12) -0.00122(12) -0.00450(13)
P1 0.02248(17) 0.0277(2) 0.02145(17) -0.00407(15) 0.00250(13) -0.00764(16)
P2 0.02476(18) 0.02078(19) 0.02291(17) 0.00070(14) -0.00216(14) -0.00875(15)
P3 0.02634(18) 0.02044(19) 0.01977(16) 0.00072(14) -0.00285(13) -0.00605(15)
C1 0.0321(8) 0.0369(10) 0.0312(8) -0.0125(7) 0.0060(6) -0.0129(7)
C2 0.0530(12) 0.0623(15) 0.0437(11) -0.0303(10) 0.0164(9) -0.0222(11)
C3 0.0331(9) 0.0443(11) 0.0285(8) 0.0006(7) 0.0093(6) -0.0158(8)
C4 0.0478(11) 0.0523(13) 0.0268(8) 0.0109(8) -0.0005(7) -0.0159(9)
C5 0.0241(8) 0.0439(11) 0.0376(9) -0.0085(8) -0.0002(6) -0.0042(7)
C6 0.0389(10) 0.0395(11) 0.0499(11) -0.0051(9) -0.0068(8) 0.0053(9)
C7 0.0462(10) 0.0306(9) 0.0241(7) -0.0010(6) -0.0075(7) -0.0187(8)
C8 0.0531(11) 0.0320(10) 0.0316(8) -0.0104(7) 0.0040(8) -0.0168(9)
C9 0.0250(8) 0.0316(9) 0.0532(11) 0.0005(8) -0.0039(7) -0.0108(7)
C10 0.0331(9) 0.0445(12) 0.0619(13) 0.0004(10) 0.0183(9) -0.0104(9)
C11 0.0360(8) 0.0243(8) 0.0295(7) 0.0048(6) -0.0038(6) -0.0121(7)
C12 0.0520(12) 0.0333(10) 0.0508(11) 0.0087(8) -0.0053(9) -0.0224(9)
C13 0.0349(9) 0.0271(9) 0.0276(8) -0.0027(6) -0.0033(6) -0.0016(7)
C14 0.0517(12) 0.0496(13) 0.0411(10) -0.0027(9) -0.0105(9) 0.0141(10)
C15 0.0413(10) 0.0354(10) 0.0313(8) 0.0128(7) -0.0052(7) -0.0143(8)
C16 0.0646(14) 0.0385(11) 0.0586(12) 0.0192(10) -0.0216(11) -0.0290(10)
C17 0.0335(8) 0.0302(9) 0.0213(7) -0.0037(6) -0.0050(6) -0.0053(7)
C18 0.0387(10) 0.0477(12) 0.0413(10) -0.0111(9) -0.0061(8) -0.0189(9)
Cr4 0.01483(9) 0.01444(10) 0.01553(9) 0.00057(7) -0.00059(7) -0.00460(8)
Cr5 0.01410(9) 0.01428(10) 0.01545(9) -0.00044(7) 0.00008(7) -0.00349(8)
Cr6 0.01476(9) 0.01478(10) 0.01568(9) -0.00122(7) 0.00111(7) -0.00473(8)
S5 0.01766(14) 0.01813(16) 0.01779(14) -0.00189(12) -0.00177(11) -0.00598(13)
S6 0.01774(14) 0.01738(16) 0.01694(14) 0.00119(12) 0.00079(11) -0.00508(12)
S7 0.01365(13) 0.01764(16) 0.01907(14) -0.00053(12) 0.00034(11) -0.00435(12)
S8 0.01696(14) 0.01335(15) 0.01944(14) -0.00032(11) 0.00018(11) -0.00373(12)
P4 0.02300(17) 0.02058(18) 0.01661(15) -0.00046(13) 0.00197(13) -0.00466(14)
P5 0.01869(16) 0.01740(17) 0.02315(16) -0.00109(13) 0.00220(13) -0.00664(14)
P6 0.01956(16) 0.02106(18) 0.01786(15) 0.00057(13) -0.00074(12) -0.00499(14)
C19 0.0278(7) 0.0245(8) 0.0245(7) 0.0007(6) 0.0028(6) 0.0025(6)
C20 0.0477(12) 0.0527(14) 0.0373(10) -0.0046(9) 0.0090(8) 0.0156(10)
C21 0.0318(8) 0.0338(9) 0.0208(7) 0.0048(6) 0.0049(6) -0.0067(7)
C22 0.0322(9) 0.0416(11) 0.0381(9) 0.0073(8) 0.0071(7) -0.0165(8)
C23 0.0585(12) 0.0367(11) 0.0401(10) -0.0119(8) 0.0054(9) -0.0259(10)
C24 0.0407(9) 0.0342(9) 0.0223(7) -0.0073(6) 0.0000(6) -0.0124(8)
C25 0.0195(6) 0.0277(8) 0.0362(8) -0.0023(6) 0.0035(6) -0.0101(6)
C26 0.0256(8) 0.0447(11) 0.0457(10) 0.0053(8) -0.0090(7) -0.0126(8)
C27 0.0306(8) 0.0235(8) 0.0377(8) -0.0101(7) 0.0057(6) -0.0108(7)
C28 0.0490(12) 0.0320(10) 0.0664(13) -0.0178(9) 0.0102(10) -0.0224(9)
C29 0.0298(8) 0.0274(8) 0.0286(7) 0.0059(6) 0.0024(6) -0.0124(7)
C30 0.0377(9) 0.0287(9) 0.0387(9) 0.0128(7) -0.0024(7) -0.0085(7)
C31 0.0312(8) 0.0204(7) 0.0271(7) 0.0031(6) -0.0042(6) -0.0037(6)
C32 0.0336(9) 0.0281(9) 0.0332(8) -0.0045(7) 0.0029(7) -0.0007(7)
C33 0.0317(8) 0.0392(10) 0.0203(7) 0.0048(6) 0.0018(6) -0.0082(7)
C34 0.0617(13) 0.0507(13) 0.0253(8) -0.0062(8) 0.0089(8) -0.0092(10)
C35 0.0223(7) 0.0307(8) 0.0274(7) -0.0004(6) -0.0047(6) -0.0092(6)
C36 0.0308(9) 0.0562(13) 0.0408(10) 0.0048(9) -0.0163(7) -0.0133(9)

loop_
_atom_type_symbol
_atom_type_description
_atom_type_scat_dispersion_real
_atom_type_scat_dispersion_imag
_atom_type_scat_source
C C 0.0033 0.0016 'International Tables Vol C Tables 4.2.6.8 and 6.1.1.4'
H H 0.0000 0.0000 'International Tables Vol C Tables 4.2.6.8 and 6.1.1.4'
Cr Cr 0.3209 0.6236 'International Tables Vol C Tables 4.2.6.8 and 6.1.1.4'
P P 0.1023 0.0942 'International Tables Vol C Tables 4.2.6.8 and 6.1.1.4'
S S 0.1246 0.1234 'International Tables Vol C Tables 4.2.6.8 and 6.1.1.4'

loop_
_geom_angle_atom_site_label_1
_geom_angle_atom_site_label_2
_geom_angle_atom_site_label_3
_geom_angle
_geom_angle_site_symmetry_1
_geom_angle_site_symmetry_3
_geom_angle_publ_flag
Cr2 Cr1 Cr2 89.659(10) 2_667 . ?
Cr3 Cr1 Cr2 59.675(9) 2_667 2_667 ?
Cr3 Cr1 Cr2 59.574(9) . 2_667 ?
Cr3 Cr1 Cr2 59.685(9) . . ?
Cr3 Cr1 Cr2 59.488(9) 2_667 . ?
Cr3 Cr1 Cr3 88.975(10) . 2_667 ?
S1 Cr1 Cr2 56.378(11) . . ?
S1 Cr1 Cr2 116.259(13) . 2_667 ?
S1 Cr1 Cr3 115.987(13) . . ?
S1 Cr1 Cr3 56.637(11) . 2_667 ?
S1 Cr1 S2 89.876(15) . 2_667 ?
S1 Cr1 S4 89.502(15) . . ?
S1 Cr1 P1 93.019(14) . . ?
S2 Cr1 Cr2 55.996(11) 2_667 2_667 ?
S2 Cr1 Cr2 115.879(13) 2_667 . ?
S2 Cr1 Cr3 56.464(11) 2_667 2_667 ?
S2 Cr1 Cr3 115.483(13) 2_667 . ?
S2 Cr1 P1 93.618(16) 2_667 . ?
S3 Cr1 Cr2 116.118(13) . . ?
S3 Cr1 Cr2 56.459(11) . 2_667 ?
S3 Cr1 Cr3 116.042(13) . 2_667 ?
S3 Cr1 Cr3 56.484(11) . . ?
S3 Cr1 S1 170.957(16) . . ?
S3 Cr1 S2 89.533(15) . 2_667 ?
S3 Cr1 S4 89.581(14) . . ?
S3 Cr1 P1 96.025(15) . . ?
S4 Cr1 Cr2 116.098(13) . 2_667 ?
S4 Cr1 Cr2 56.353(11) . . ?
S4 Cr1 Cr3 115.758(13) . 2_667 ?
S4 Cr1 Cr3 56.585(11) . . ?
S4 Cr1 S2 170.417(16) . 2_667 ?
S4 Cr1 P1 95.965(16) . . ?
P1 Cr1 Cr2 135.228(15) . 2_667 ?
P1 Cr1 Cr2 135.042(14) . . ?
P1 Cr1 Cr3 133.550(14) . 2_667 ?
P1 Cr1 Cr3 137.474(15) . . ?
Cr1 Cr2 Cr1 90.342(10) 2_667 . ?
Cr3 Cr2 Cr1 59.932(9) . 2_667 ?
Cr3 Cr2 Cr1 59.911(9) 2_667 2_667 ?
Cr3 Cr2 Cr1 59.800(8) . . ?
Cr3 Cr2 Cr1 59.968(9) 2_667 . ?
Cr3 Cr2 Cr3 89.317(10) 2_667 . ?
S1 Cr2 Cr1 116.614(14) . 2_667 ?
S1 Cr2 Cr1 56.170(11) . . ?
S1 Cr2 Cr3 115.894(13) . . ?
S1 Cr2 Cr3 56.762(11) . 2_667 ?
S1 Cr2 S4 89.354(14) . . ?
S1 Cr2 P2 95.825(15) . . ?
S2 Cr2 Cr1 116.500(13) . . ?
S2 Cr2 Cr1 56.606(11) . 2_667 ?
S2 Cr2 Cr3 116.429(13) . 2_667 ?
S2 Cr2 Cr3 56.735(11) . . ?
S2 Cr2 S1 171.326(16) . . ?
S2 Cr2 S3 89.713(15) . 2_667 ?
S2 Cr2 S4 89.508(15) . . ?
S2 Cr2 P2 92.843(15) . . ?
S3 Cr2 Cr1 56.122(11) 2_667 2_667 ?
S3 Cr2 Cr1 116.430(13) 2_667 . ?
S3 Cr2 Cr3 56.519(11) 2_667 2_667 ?
S3 Cr2 Cr3 115.962(13) 2_667 . ?
S3 Cr2 S1 90.073(14) 2_667 . ?
S3 Cr2 S4 171.042(16) 2_667 . ?
S3 Cr2 P2 93.557(15) 2_667 . ?
S4 Cr2 Cr1 56.337(11) . . ?
S4 Cr2 Cr1 116.514(13) . 2_667 ?
S4 Cr2 Cr3 56.624(11) . . ?
S4 Cr2 Cr3 116.221(13) . 2_667 ?
S4 Cr2 P2 95.395(16) . . ?
P2 Cr2 Cr1 133.129(14) . 2_667 ?
P2 Cr2 Cr1 136.528(14) . . ?
P2 Cr2 Cr3 135.108(14) . . ?
P2 Cr2 Cr3 135.526(14) . 2_667 ?
Cr1 Cr3 Cr1 91.025(10) . 2_667 ?
Cr2 Cr3 Cr1 60.544(9) 2_667 2_667 ?
Cr2 Cr3 Cr1 60.515(8) . . ?
Cr2 Cr3 Cr1 60.515(9) 2_667 . ?
Cr2 Cr3 Cr1 60.392(9) . 2_667 ?
Cr2 Cr3 Cr2 90.682(10) 2_667 . ?
S1 Cr3 Cr1 117.166(13) 2_667 . ?
S1 Cr3 Cr1 56.373(11) 2_667 2_667 ?
S1 Cr3 Cr2 56.711(11) 2_667 2_667 ?
S1 Cr3 Cr2 116.712(14) 2_667 . ?
S1 Cr3 P3 93.104(15) 2_667 . ?
S2 Cr3 Cr1 56.669(12) . 2_667 ?
S2 Cr3 Cr1 116.809(13) . . ?
S2 Cr3 Cr2 56.328(11) . . ?
S2 Cr3 Cr2 117.137(14) . 2_667 ?
S2 Cr3 S1 89.835(15) . 2_667 ?
S2 Cr3 S4 89.280(15) . . ?
S2 Cr3 P3 96.338(15) . . ?
S3 Cr3 Cr1 56.432(11) . . ?
S3 Cr3 Cr1 117.292(14) . 2_667 ?
S3 Cr3 Cr2 116.895(13) . . ?
S3 Cr3 Cr2 56.806(11) . 2_667 ?
S3 Cr3 S1 90.227(15) . 2_667 ?
S3 Cr3 S2 172.086(16) . . ?
S3 Cr3 S4 89.573(14) . . ?
S3 Cr3 P3 91.561(15) . . ?
S4 Cr3 Cr1 56.625(11) . . ?
S4 Cr3 Cr1 117.031(13) . 2_667 ?
S4 Cr3 Cr2 56.681(11) . . ?
S4 Cr3 Cr2 117.079(13) . 2_667 ?
S4 Cr3 S1 172.103(16) . 2_667 ?
S4 Cr3 P3 94.793(15) . . ?
P3 Cr3 Cr1 135.452(14) . 2_667 ?
P3 Cr3 Cr1 133.437(14) . . ?
P3 Cr3 Cr2 132.332(14) . 2_667 ?
P3 Cr3 Cr2 136.969(14) . . ?
Cr1 S1 Cr2 67.451(12) . . ?
Cr1 S1 Cr3 66.990(12) . 2_667 ?
Cr2 S1 Cr3 66.530(12) . 2_667 ?
Cr2 S2 Cr1 67.395(12) . 2_667 ?
Cr2 S2 Cr3 66.937(12) . . ?
Cr3 S2 Cr1 66.867(12) . 2_667 ?
Cr1 S3 Cr2 67.418(12) . 2_667 ?
Cr1 S3 Cr3 67.084(12) . . ?
Cr3 S3 Cr2 66.676(12) . 2_667 ?
Cr1 S4 Cr2 67.309(13) . . ?
Cr3 S4 Cr1 66.790(12) . . ?
Cr3 S4 Cr2 66.695(12) . . ?
C1 P1 Cr1 114.84(5) . . ?
C1 P1 C3 103.61(8) . . ?
C3 P1 Cr1 114.87(6) . . ?
C5 P1 Cr1 117.15(6) . . ?
C5 P1 C1 103.88(9) . . ?
C5 P1 C3 100.52(8) . . ?
C7 P2 Cr2 115.68(6) . . ?
C7 P2 C9 100.50(8) . . ?
C7 P2 C11 103.75(8) . . ?
C9 P2 Cr2 115.83(6) . . ?
C9 P2 C11 103.93(8) . . ?
C11 P2 Cr2 115.22(5) . . ?
C13 P3 Cr3 112.40(5) . . ?
C13 P3 C17 104.94(8) . . ?
C15 P3 Cr3 117.21(6) . . ?
C15 P3 C13 104.71(9) . . ?
C15 P3 C17 99.41(8) . . ?
C17 P3 Cr3 116.49(6) . . ?
P1 C1 H1A 108.1 . . ?
P1 C1 H1B 108.1 . . ?
H1A C1 H1B 107.3 . . ?
C2 C1 P1 116.90(13) . . ?
C2 C1 H1A 108.1 . . ?
C2 C1 H1B 108.1 . . ?
C1 C2 H2A 109.5 . . ?
C1 C2 H2B 109.5 . . ?
C1 C2 H2C 109.5 . . ?
H2A C2 H2B 109.5 . . ?
H2A C2 H2C 109.5 . . ?
H2B C2 H2C 109.5 . . ?
P1 C3 H3A 108.8 . . ?
P1 C3 H3B 108.8 . . ?
H3A C3 H3B 107.7 . . ?
C4 C3 P1 113.59(12) . . ?
C4 C3 H3A 108.8 . . ?
C4 C3 H3B 108.8 . . ?
C3 C4 H4A 109.5 . . ?
C3 C4 H4B 109.5 . . ?
C3 C4 H4C 109.5 . . ?
H4A C4 H4B 109.5 . . ?
H4A C4 H4C 109.5 . . ?
H4B C4 H4C 109.5 . . ?
P1 C5 H5A 108.9 . . ?
P1 C5 H5B 108.9 . . ?
H5A C5 H5B 107.7 . . ?
C6 C5 P1 113.58(13) . . ?
C6 C5 H5A 108.9 . . ?
C6 C5 H5B 108.9 . . ?
C5 C6 H6A 109.5 . . ?
C5 C6 H6B 109.5 . . ?
C5 C6 H6C 109.5 . . ?
H6A C6 H6B 109.5 . . ?
H6A C6 H6C 109.5 . . ?
H6B C6 H6C 109.5 . . ?
P2 C7 H7A 108.9 . . ?
P2 C7 H7B 108.9 . . ?
H7A C7 H7B 107.7 . . ?
C8 C7 P2 113.38(11) . . ?
C8 C7 H7A 108.9 . . ?
C8 C7 H7B 108.9 . . ?
C7 C8 H8A 109.5 . . ?
C7 C8 H8B 109.5 . . ?
C7 C8 H8C 109.5 . . ?
H8A C8 H8B 109.5 . . ?
H8A C8 H8C 109.5 . . ?
H8B C8 H8C 109.5 . . ?
P2 C9 H9A 108.6 . . ?
P2 C9 H9B 108.6 . . ?
H9A C9 H9B 107.6 . . ?
C10 C9 P2 114.61(13) . . ?
C10 C9 H9A 108.6 . . ?
C10 C9 H9B 108.6 . . ?
C9 C10 H10A 109.5 . . ?
C9 C10 H10B 109.5 . . ?
C9 C10 H10C 109.5 . . ?
H10A C10 H10B 109.5 . . ?
H10A C10 H10C 109.5 . . ?
H10B C10 H10C 109.5 . . ?
P2 C11 H11A 107.9 . . ?
P2 C11 H11B 107.9 . . ?
H11A C11 H11B 107.2 . . ?
C12 C11 P2 117.59(12) . . ?
C12 C11 H11A 107.9 . . ?
C12 C11 H11B 107.9 . . ?
C11 C12 H12A 109.5 . . ?
C11 C12 H12B 109.5 . . ?
C11 C12 H12C 109.5 . . ?
H12A C12 H12B 109.5 . . ?
H12A C12 H12C 109.5 . . ?
H12B C12 H12C 109.5 . . ?
P3 C13 H13A 107.7 . . ?
P3 C13 H13B 107.7 . . ?
H13A C13 H13B 107.1 . . ?
C14 C13 P3 118.37(13) . . ?
C14 C13 H13A 107.7 . . ?
C14 C13 H13B 107.7 . . ?
C13 C14 H14A 109.5 . . ?
C13 C14 H14B 109.5 . . ?
C13 C14 H14C 109.5 . . ?
H14A C14 H14B 109.5 . . ?
H14A C14 H14C 109.5 . . ?
H14B C14 H14C 109.5 . . ?
P3 C15 H15A 108.8 . . ?
P3 C15 H15B 108.8 . . ?
H15A C15 H15B 107.7 . . ?
C16 C15 P3 113.83(13) . . ?
C16 C15 H15A 108.8 . . ?
C16 C15 H15B 108.8 . . ?
C15 C16 H16A 109.5 . . ?
C15 C16 H16B 109.5 . . ?
C15 C16 H16C 109.5 . . ?
H16A C16 H16B 109.5 . . ?
H16A C16 H16C 109.5 . . ?
H16B C16 H16C 109.5 . . ?
P3 C17 H17A 108.5 . . ?
P3 C17 H17B 108.5 . . ?
H17A C17 H17B 107.5 . . ?
C18 C17 P3 115.12(11) . . ?
C18 C17 H17A 108.5 . . ?
C18 C17 H17B 108.5 . . ?
C17 C18 H18A 109.5 . . ?
C17 C18 H18B 109.5 . . ?
C17 C18 H18C 109.5 . . ?
H18A C18 H18B 109.5 . . ?
H18A C18 H18C 109.5 . . ?
H18B C18 H18C 109.5 . . ?
Cr5 Cr4 Cr5 90.094(10) 2_676 . ?
Cr5 Cr4 Cr6 60.340(8) 2_676 . ?
Cr5 Cr4 Cr6 60.179(8) . . ?
Cr5 Cr4 Cr6 60.159(9) . 2_676 ?
Cr5 Cr4 Cr6 60.044(8) 2_676 2_676 ?
Cr6 Cr4 Cr6 90.531(10) . 2_676 ?
S5 Cr4 Cr5 116.423(13) . 2_676 ?
S5 Cr4 Cr5 56.559(10) . . ?
S5 Cr4 Cr6 56.442(11) . 2_676 ?
S5 Cr4 Cr6 116.687(13) . . ?
S5 Cr4 P4 97.480(15) . . ?
S6 Cr4 Cr5 56.849(11) 2_676 2_676 ?
S6 Cr4 Cr5 116.347(13) 2_676 . ?
S6 Cr4 Cr6 56.233(11) 2_676 2_676 ?
S6 Cr4 Cr6 117.124(13) 2_676 . ?
S6 Cr4 S5 89.149(14) 2_676 . ?
S6 Cr4 P4 94.237(14) 2_676 . ?
S7 Cr4 Cr5 56.634(11) . 2_676 ?
S7 Cr4 Cr5 116.484(12) . . ?
S7 Cr4 Cr6 56.378(10) . . ?
S7 Cr4 Cr6 116.618(13) . 2_676 ?
S7 Cr4 S5 171.472(15) . . ?
S7 Cr4 S6 90.243(14) . 2_676 ?
S7 Cr4 P4 91.048(14) . . ?
S8 Cr4 Cr5 116.870(12) . 2_676 ?
S8 Cr4 Cr5 56.541(11) . . ?
S8 Cr4 Cr6 56.610(11) . . ?
S8 Cr4 Cr6 116.656(13) . 2_676 ?
S8 Cr4 S5 89.523(14) . . ?
S8 Cr4 S6 171.755(15) . 2_676 ?
S8 Cr4 S7 89.864(14) . . ?
S8 Cr4 P4 94.004(15) . . ?
P4 Cr4 Cr5 132.693(14) . 2_676 ?
P4 Cr4 Cr5 137.123(14) . . ?
P4 Cr4 Cr6 137.094(13) . 2_676 ?
P4 Cr4 Cr6 132.291(14) . . ?
Cr4 Cr5 Cr4 89.908(10) 2_676 . ?
Cr4 Cr5 Cr6 59.924(9) 2_676 2_676 ?
Cr4 Cr5 Cr6 59.968(8) . . ?
Cr4 Cr5 Cr6 60.300(9) 2_676 . ?
Cr4 Cr5 Cr6 60.208(9) . 2_676 ?
Cr6 Cr5 Cr6 90.438(10) . 2_676 ?
S5 Cr5 Cr4 116.382(13) . 2_676 ?
S5 Cr5 Cr4 56.779(10) . . ?
S5 Cr5 Cr6 56.521(11) . 2_676 ?
S5 Cr5 Cr6 116.696(12) . . ?
S5 Cr5 S6 171.277(16) . . ?
S5 Cr5 P5 94.743(14) . . ?
S6 Cr5 Cr4 116.118(13) . . ?
S6 Cr5 Cr4 56.498(11) . 2_676 ?
S6 Cr5 Cr6 116.356(13) . 2_676 ?
S6 Cr5 Cr6 56.230(10) . . ?
S6 Cr5 P5 93.978(14) . . ?
S7 Cr5 Cr4 116.352(13) 2_676 . ?
S7 Cr5 Cr4 56.582(11) 2_676 2_676 ?
S7 Cr5 Cr6 116.822(13) 2_676 . ?
S7 Cr5 Cr6 56.207(11) 2_676 2_676 ?
S7 Cr5 S5 89.341(14) 2_676 . ?
S7 Cr5 S6 89.978(14) 2_676 . ?
S7 Cr5 P5 95.746(14) 2_676 . ?
S8 Cr5 Cr4 116.762(13) . 2_676 ?
S8 Cr5 Cr4 56.568(11) . . ?
S8 Cr5 Cr6 56.537(11) . . ?
S8 Cr5 Cr6 116.733(13) . 2_676 ?
S8 Cr5 S5 89.685(14) . . ?
S8 Cr5 S6 89.718(14) . . ?
S8 Cr5 S7 171.585(15) . 2_676 ?
S8 Cr5 P5 92.665(14) . . ?
P5 Cr5 Cr4 134.413(14) . . ?
P5 Cr5 Cr4 135.646(13) . 2_676 ?
P5 Cr5 Cr6 133.331(13) . . ?
P5 Cr5 Cr6 136.225(13) . 2_676 ?
Cr4 Cr6 Cr4 89.469(10) . 2_676 ?
Cr4 Cr6 Cr5 59.738(8) . 2_676 ?
Cr4 Cr6 Cr5 59.852(8) . . ?
Cr5 Cr6 Cr4 59.634(9) 2_676 2_676 ?
Cr5 Cr6 Cr4 59.653(8) . 2_676 ?
Cr5 Cr6 Cr5 89.560(10) . 2_676 ?
S5 Cr6 Cr4 116.056(13) 2_676 . ?
S5 Cr6 Cr4 56.518(11) 2_676 2_676 ?
S5 Cr6 Cr5 56.381(11) 2_676 2_676 ?
S5 Cr6 Cr5 116.108(13) 2_676 . ?
S5 Cr6 P6 94.058(14) 2_676 . ?
S6 Cr6 Cr4 116.516(12) . . ?
S6 Cr6 Cr4 56.395(11) . 2_676 ?
S6 Cr6 Cr5 115.985(13) . 2_676 ?
S6 Cr6 Cr5 56.745(10) . . ?
S6 Cr6 S5 89.309(14) . 2_676 ?
S6 Cr6 S8 89.954(14) . . ?
S6 Cr6 P6 94.776(14) . . ?
S7 Cr6 Cr4 56.582(10) . . ?
S7 Cr6 Cr4 116.032(13) . 2_676 ?
S7 Cr6 Cr5 116.361(12) . . ?
S7 Cr6 Cr5 56.460(11) . 2_676 ?
S7 Cr6 S5 89.415(14) . 2_676 ?
S7 Cr6 S6 171.145(15) . . ?
S7 Cr6 S8 89.912(14) . . ?
S7 Cr6 P6 94.055(14) . . ?
S8 Cr6 Cr4 115.958(12) . 2_676 ?
S8 Cr6 Cr4 56.479(11) . . ?
S8 Cr6 Cr5 56.379(10) . . ?
S8 Cr6 Cr5 116.137(12) . 2_676 ?
S8 Cr6 S5 170.837(15) . 2_676 ?
S8 Cr6 P6 95.104(15) . . ?
P6 Cr6 Cr4 135.248(13) . 2_676 ?
P6 Cr6 Cr4 135.276(14) . . ?
P6 Cr6 Cr5 134.613(14) . 2_676 ?
P6 Cr6 Cr5 135.827(14) . . ?
Cr5 S5 Cr4 66.662(11) . . ?
Cr5 S5 Cr6 67.099(12) . 2_676 ?
Cr6 S5 Cr4 67.041(12) 2_676 . ?
Cr4 S6 Cr5 66.652(12) 2_676 . ?
Cr6 S6 Cr4 67.373(12) . 2_676 ?
Cr6 S6 Cr5 67.025(11) . . ?
Cr4 S7 Cr5 66.785(12) . 2_676 ?
Cr6 S7 Cr4 67.039(11) . . ?
Cr6 S7 Cr5 67.335(12) . 2_676 ?
Cr4 S8 Cr6 66.911(12) . . ?
Cr5 S8 Cr4 66.891(12) . . ?
Cr5 S8 Cr6 67.084(12) . . ?
C19 P4 Cr4 113.45(5) . . ?
C19 P4 C24 104.13(8) . . ?
C21 P4 Cr4 115.89(6) . . ?
C21 P4 C19 103.88(8) . . ?
C21 P4 C24 100.90(8) . . ?
C24 P4 Cr4 116.82(6) . . ?
C25 P5 Cr5 116.61(5) . . ?
C25 P5 C27 103.67(8) . . ?
C25 P5 C29 100.47(7) . . ?
C27 P5 Cr5 114.85(5) . . ?
C27 P5 C29 103.76(8) . . ?
C29 P5 Cr5 115.52(5) . . ?
C31 P6 Cr6 116.49(5) . . ?
C31 P6 C33 100.34(8) . . ?
C33 P6 Cr6 117.45(6) . . ?
C35 P6 Cr6 112.97(5) . . ?
C35 P6 C31 103.71(8) . . ?
C35 P6 C33 103.98(8) . . ?
P4 C19 H19A 108.0 . . ?
P4 C19 H19B 108.0 . . ?
H19A C19 H19B 107.2 . . ?
C20 C19 P4 117.31(12) . . ?
C20 C19 H19A 108.0 . . ?
C20 C19 H19B 108.0 . . ?
C19 C20 H20A 109.5 . . ?
C19 C20 H20B 109.5 . . ?
C19 C20 H20C 109.5 . . ?
H20A C20 H20B 109.5 . . ?
H20A C20 H20C 109.5 . . ?
H20B C20 H20C 109.5 . . ?
P4 C21 H21A 108.6 . . ?
P4 C21 H21B 108.6 . . ?
H21A C21 H21B 107.6 . . ?
C22 C21 P4 114.48(11) . . ?
C22 C21 H21A 108.6 . . ?
C22 C21 H21B 108.6 . . ?
C21 C22 H22A 109.5 . . ?
C21 C22 H22B 109.5 . . ?
C21 C22 H22C 109.5 . . ?
H22A C22 H22B 109.5 . . ?
H22A C22 H22C 109.5 . . ?
H22B C22 H22C 109.5 . . ?
H23A C23 H23B 109.5 . . ?
H23A C23 H23C 109.5 . . ?
H23B C23 H23C 109.5 . . ?
C24 C23 H23A 109.5 . . ?
C24 C23 H23B 109.5 . . ?
C24 C23 H23C 109.5 . . ?
P4 C24 H24A 108.6 . . ?
P4 C24 H24B 108.6 . . ?
C23 C24 P4 114.73(12) . . ?
C23 C24 H24A 108.6 . . ?
C23 C24 H24B 108.6 . . ?
H24A C24 H24B 107.6 . . ?
P5 C25 H25A 108.6 . . ?
P5 C25 H25B 108.6 . . ?
H25A C25 H25B 107.6 . . ?
C26 C25 P5 114.45(11) . . ?
C26 C25 H25A 108.6 . . ?
C26 C25 H25B 108.6 . . ?
C25 C26 H26A 109.5 . . ?
C25 C26 H26B 109.5 . . ?
C25 C26 H26C 109.5 . . ?
H26A C26 H26B 109.5 . . ?
H26A C26 H26C 109.5 . . ?
H26B C26 H26C 109.5 . . ?
P5 C27 H27A 108.0 . . ?
P5 C27 H27B 108.0 . . ?
H27A C27 H27B 107.3 . . ?
C28 C27 P5 117.03(12) . . ?
C28 C27 H27A 108.0 . . ?
C28 C27 H27B 108.0 . . ?
C27 C28 H28A 109.5 . . ?
C27 C28 H28B 109.5 . . ?
C27 C28 H28C 109.5 . . ?
H28A C28 H28B 109.5 . . ?
H28A C28 H28C 109.5 . . ?
H28B C28 H28C 109.5 . . ?
P5 C29 H29A 108.7 . . ?
P5 C29 H29B 108.7 . . ?
H29A C29 H29B 107.6 . . ?
C30 C29 P5 114.31(11) . . ?
C30 C29 H29A 108.7 . . ?
C30 C29 H29B 108.7 . . ?
C29 C30 H30A 109.5 . . ?
C29 C30 H30B 109.5 . . ?
C29 C30 H30C 109.5 . . ?
H30A C30 H30B 109.5 . . ?
H30A C30 H30C 109.5 . . ?
H30B C30 H30C 109.5 . . ?
P6 C31 H31A 108.7 . . ?
P6 C31 H31B 108.7 . . ?
H31A C31 H31B 107.6 . . ?
C32 C31 P6 114.22(11) . . ?
C32 C31 H31A 108.7 . . ?
C32 C31 H31B 108.7 . . ?
C31 C32 H32A 109.5 . . ?
C31 C32 H32B 109.5 . . ?
C31 C32 H32C 109.5 . . ?
H32A C32 H32B 109.5 . . ?
H32A C32 H32C 109.5 . . ?
H32B C32 H32C 109.5 . . ?
P6 C33 H33A 108.7 . . ?
P6 C33 H33B 108.7 . . ?
H33A C33 H33B 107.6 . . ?
C34 C33 P6 114.38(12) . . ?
C34 C33 H33A 108.7 . . ?
C34 C33 H33B 108.7 . . ?
C33 C34 H34A 109.5 . . ?
C33 C34 H34B 109.5 . . ?
C33 C34 H34C 109.5 . . ?
H34A C34 H34B 109.5 . . ?
H34A C34 H34C 109.5 . . ?
H34B C34 H34C 109.5 . . ?
P6 C35 H35A 108.0 . . ?
P6 C35 H35B 108.0 . . ?
H35A C35 H35B 107.3 . . ?
C36 C35 P6 117.09(12) . . ?
C36 C35 H35A 108.0 . . ?
C36 C35 H35B 108.0 . . ?
C35 C36 H36A 109.5 . . ?
C35 C36 H36B 109.5 . . ?
C35 C36 H36C 109.5 . . ?
H36A C36 H36B 109.5 . . ?
H36A C36 H36C 109.5 . . ?
H36B C36 H36C 109.5 . . ?

loop_
_geom_bond_atom_site_label_1
_geom_bond_atom_site_label_2
_geom_bond_distance
_geom_bond_site_symmetry_2
_geom_bond_publ_flag
Cr1 Cr2 2.5951(3) . ?
Cr1 Cr2 2.5922(3) 2_667 ?
Cr1 Cr3 2.5803(3) 2_667 ?
Cr1 Cr3 2.5766(3) . ?
Cr1 S1 2.3342(4) . ?
Cr1 S2 2.3444(4) 2_667 ?
Cr1 S3 2.3309(4) . ?
Cr1 S4 2.3412(4) . ?
Cr1 P1 2.4212(4) . ?
Cr2 Cr1 2.5922(3) 2_667 ?
Cr2 Cr3 2.5736(3) . ?
Cr2 Cr3 2.5677(3) 2_667 ?
Cr2 S1 2.3399(4) . ?
Cr2 S2 2.3279(4) . ?
Cr2 S3 2.3400(4) 2_667 ?
Cr2 S4 2.3416(4) . ?
Cr2 P2 2.4174(5) . ?
Cr3 Cr1 2.5803(3) 2_667 ?
Cr3 Cr2 2.5678(3) 2_667 ?
Cr3 S1 2.3413(4) 2_667 ?
Cr3 S2 2.3388(4) . ?
Cr3 S3 2.3323(4) . ?
Cr3 S4 2.3401(4) . ?
Cr3 P3 2.4129(4) . ?
S1 Cr3 2.3413(4) 2_667 ?
S2 Cr1 2.3444(4) 2_667 ?
S3 Cr2 2.3400(4) 2_667 ?
P1 C1 1.8333(17) . ?
P1 C3 1.8390(17) . ?
P1 C5 1.8294(17) . ?
P2 C7 1.8292(15) . ?
P2 C9 1.8325(17) . ?
P2 C11 1.8373(16) . ?
P3 C13 1.8315(17) . ?
P3 C15 1.8291(17) . ?
P3 C17 1.8339(15) . ?
C1 H1A 0.9900 . ?
C1 H1B 0.9900 . ?
C1 C2 1.528(2) . ?
C2 H2A 0.9800 . ?
C2 H2B 0.9800 . ?
C2 H2C 0.9800 . ?
C3 H3A 0.9900 . ?
C3 H3B 0.9900 . ?
C3 C4 1.528(3) . ?
C4 H4A 0.9800 . ?
C4 H4B 0.9800 . ?
C4 H4C 0.9800 . ?
C5 H5A 0.9900 . ?
C5 H5B 0.9900 . ?
C5 C6 1.531(3) . ?
C6 H6A 0.9800 . ?
C6 H6B 0.9800 . ?
C6 H6C 0.9800 . ?
C7 H7A 0.9900 . ?
C7 H7B 0.9900 . ?
C7 C8 1.519(3) . ?
C8 H8A 0.9800 . ?
C8 H8B 0.9800 . ?
C8 H8C 0.9800 . ?
C9 H9A 0.9900 . ?
C9 H9B 0.9900 . ?
C9 C10 1.520(3) . ?
C10 H10A 0.9800 . ?
C10 H10B 0.9800 . ?
C10 H10C 0.9800 . ?
C11 H11A 0.9900 . ?
C11 H11B 0.9900 . ?
C11 C12 1.514(2) . ?
C12 H12A 0.9800 . ?
C12 H12B 0.9800 . ?
C12 H12C 0.9800 . ?
C13 H13A 0.9900 . ?
C13 H13B 0.9900 . ?
C13 C14 1.518(2) . ?
C14 H14A 0.9800 . ?
C14 H14B 0.9800 . ?
C14 H14C 0.9800 . ?
C15 H15A 0.9900 . ?
C15 H15B 0.9900 . ?
C15 C16 1.517(3) . ?
C16 H16A 0.9800 . ?
C16 H16B 0.9800 . ?
C16 H16C 0.9800 . ?
C17 H17A 0.9900 . ?
C17 H17B 0.9900 . ?
C17 C18 1.526(2) . ?
C18 H18A 0.9800 . ?
C18 H18B 0.9800 . ?
C18 H18C 0.9800 . ?
Cr4 Cr5 2.5740(3) . ?
Cr4 Cr5 2.5722(3) 2_676 ?
Cr4 Cr6 2.5770(3) . ?
Cr4 Cr6 2.5890(3) 2_676 ?
Cr4 S5 2.3451(4) . ?
Cr4 S6 2.3362(4) 2_676 ?
Cr4 S7 2.3360(4) . ?
Cr4 S8 2.3355(4) . ?
Cr4 P4 2.4120(4) . ?
Cr5 Cr4 2.5722(3) 2_676 ?
Cr5 Cr6 2.5825(3) . ?
Cr5 Cr6 2.5877(3) 2_676 ?
Cr5 S5 2.3392(4) . ?
Cr5 S6 2.3456(4) . ?
Cr5 S7 2.3374(4) 2_676 ?
Cr5 S8 2.3347(4) . ?
Cr5 P5 2.4163(4) . ?
Cr6 Cr4 2.5890(3) 2_676 ?
Cr6 Cr5 2.5878(3) 2_676 ?
Cr6 S5 2.3430(4) 2_676 ?
Cr6 S6 2.3317(4) . ?
Cr6 S7 2.3305(4) . ?
Cr6 S8 2.3390(4) . ?
Cr6 P6 2.4213(4) . ?
S5 Cr6 2.3431(4) 2_676 ?
S6 Cr4 2.3361(4) 2_676 ?
S7 Cr5 2.3374(4) 2_676 ?
P4 C19 1.8329(15) . ?
P4 C21 1.8327(16) . ?
P4 C24 1.8340(16) . ?
P5 C25 1.8325(15) . ?
P5 C27 1.8334(16) . ?
P5 C29 1.8384(15) . ?
P6 C31 1.8356(16) . ?
P6 C33 1.8390(15) . ?
P6 C35 1.8275(15) . ?
C19 H19A 0.9900 . ?
C19 H19B 0.9900 . ?
C19 C20 1.523(2) . ?
C20 H20A 0.9800 . ?
C20 H20B 0.9800 . ?
C20 H20C 0.9800 . ?
C21 H21A 0.9900 . ?
C21 H21B 0.9900 . ?
C21 C22 1.526(2) . ?
C22 H22A 0.9800 . ?
C22 H22B 0.9800 . ?
C22 H22C 0.9800 . ?
C23 H23A 0.9800 . ?
C23 H23B 0.9800 . ?
C23 H23C 0.9800 . ?
C23 C24 1.517(2) . ?
C24 H24A 0.9900 . ?
C24 H24B 0.9900 . ?
C25 H25A 0.9900 . ?
C25 H25B 0.9900 . ?
C25 C26 1.525(2) . ?
C26 H26A 0.9800 . ?
C26 H26B 0.9800 . ?
C26 H26C 0.9800 . ?
C27 H27A 0.9900 . ?
C27 H27B 0.9900 . ?
C27 C28 1.523(2) . ?
C28 H28A 0.9800 . ?
C28 H28B 0.9800 . ?
C28 H28C 0.9800 . ?
C29 H29A 0.9900 . ?
C29 H29B 0.9900 . ?
C29 C30 1.525(2) . ?
C30 H30A 0.9800 . ?
C30 H30B 0.9800 . ?
C30 H30C 0.9800 . ?
C31 H31A 0.9900 . ?
C31 H31B 0.9900 . ?
C31 C32 1.525(2) . ?
C32 H32A 0.9800 . ?
C32 H32B 0.9800 . ?
C32 H32C 0.9800 . ?
C33 H33A 0.9900 . ?
C33 H33B 0.9900 . ?
C33 C34 1.518(3) . ?
C34 H34A 0.9800 . ?
C34 H34B 0.9800 . ?
C34 H34C 0.9800 . ?
C35 H35A 0.9900 . ?
C35 H35B 0.9900 . ?
C35 C36 1.528(2) . ?
C36 H36A 0.9800 . ?
C36 H36B 0.9800 . ?
C36 H36C 0.9800 . ?

loop_
_geom_torsion_atom_site_label_1
_geom_torsion_atom_site_label_2
_geom_torsion_atom_site_label_3
_geom_torsion_atom_site_label_4
_geom_torsion
_geom_torsion_site_symmetry_1
_geom_torsion_site_symmetry_2
_geom_torsion_site_symmetry_3
_geom_torsion_site_symmetry_4
_geom_torsion_publ_flag
Cr1 P1 C1 C2 177.94(14) . . . . ?
Cr1 P1 C3 C4 -67.51(15) . . . . ?
Cr1 P1 C5 C6 64.10(15) . . . . ?
Cr2 P2 C7 C8 63.20(14) . . . . ?
Cr2 P2 C9 C10 -65.77(15) . . . . ?
Cr2 P2 C11 C12 178.57(12) . . . . ?
Cr3 P3 C13 C14 -179.18(14) . . . . ?
Cr3 P3 C15 C16 65.15(16) . . . . ?
Cr3 P3 C17 C18 -64.98(14) . . . . ?
C1 P1 C3 C4 58.56(15) . . . . ?
C1 P1 C5 C6 -63.72(15) . . . . ?
C3 P1 C1 C2 51.85(17) . . . . ?
C3 P1 C5 C6 -170.73(14) . . . . ?
C5 P1 C1 C2 -52.82(18) . . . . ?
C5 P1 C3 C4 165.79(14) . . . . ?
C7 P2 C9 C10 168.82(14) . . . . ?
C7 P2 C11 C12 -53.96(16) . . . . ?
C9 P2 C7 C8 -171.28(13) . . . . ?
C9 P2 C11 C12 50.76(16) . . . . ?
C11 P2 C7 C8 -63.98(14) . . . . ?
C11 P2 C9 C10 61.66(16) . . . . ?
C13 P3 C15 C16 -60.15(16) . . . . ?
C13 P3 C17 C18 60.02(15) . . . . ?
C15 P3 C13 C14 -50.90(17) . . . . ?
C15 P3 C17 C18 168.11(14) . . . . ?
C17 P3 C13 C14 53.28(18) . . . . ?
C17 P3 C15 C16 -168.44(15) . . . . ?
Cr4 P4 C19 C20 -176.54(14) . . . . ?
Cr4 P4 C21 C22 63.75(14) . . . . ?
Cr4 P4 C24 C23 -65.99(15) . . . . ?
Cr5 P5 C25 C26 66.67(13) . . . . ?
Cr5 P5 C27 C28 -179.17(13) . . . . ?
Cr5 P5 C29 C30 -63.68(14) . . . . ?
Cr6 P6 C31 C32 67.21(13) . . . . ?
Cr6 P6 C33 C34 -67.50(15) . . . . ?
Cr6 P6 C35 C36 -175.36(12) . . . . ?
C19 P4 C21 C22 -61.39(14) . . . . ?
C19 P4 C24 C23 59.96(15) . . . . ?
C21 P4 C19 C20 -49.85(17) . . . . ?
C21 P4 C24 C23 167.45(14) . . . . ?
C24 P4 C19 C20 55.40(17) . . . . ?
C24 P4 C21 C22 -169.07(13) . . . . ?
C25 P5 C27 C28 -50.80(16) . . . . ?
C25 P5 C29 C30 169.94(13) . . . . ?
C27 P5 C25 C26 -60.61(14) . . . . ?
C27 P5 C29 C30 62.92(14) . . . . ?
C29 P5 C25 C26 -167.69(13) . . . . ?
C29 P5 C27 C28 53.80(16) . . . . ?
C31 P6 C33 C34 165.21(14) . . . . ?
C31 P6 C35 C36 -48.33(14) . . . . ?
C33 P6 C31 C32 -164.87(12) . . . . ?
C33 P6 C35 C36 56.22(15) . . . . ?
C35 P6 C31 C32 -57.57(13) . . . . ?
C35 P6 C33 C34 58.13(15) . . . . ?
